data_9004370
loop_
_publ_author_name
'MacDonald, D. J.'
'Hawthorne, F. C.'

_publ_section_title
;
 The crystal chemistry of Si=Al substitution in tourmaline
 Sample: T80
;
_journal_name_full 'The Canadian Mineralogist'
_journal_page_first 849
_journal_page_last 858
_journal_volume 33
_journal_year 1995
_chemical_compound_source 'East Africa'
_chemical_formula_sum
;Al5.916 B3 Ca0.746 Cr0.015 F0.854 H3.146 Li0.066 Mg3.21 Na0.221 O30.146
 Si5.604 Ti0.027 V0.162
;
_chemical_name_mineral Uvite
_space_group_IT_number 160
_symmetry_space_group_name_Hall 'R 3 -2"'
_symmetry_space_group_name_H-M 'R 3 m :H'
_cell_angle_alpha 90
_cell_angle_beta 90
_cell_angle_gamma 120
_cell_formula_units_Z 3
_cell_length_a 15.957
_cell_length_b 15.957
_cell_length_c 7.175
_cell_volume 1582.177
_database_code_amcsd 0005444
_exptl_crystal_density_diffrn 3.070
_cod_original_sg_symbol_H-M 'R 3 m'
_cod_original_formula_sum
;Ca.746 Na.221 Mg3.21 Ti.027 V.162 Li.066 Cr.015 Al5.916 Si5.604 B3 F.854
 O30.146 H3.146
;
_cod_database_code 9004370

loop_
_space_group_symop_operation_xyz
x,y,z
2/3+x,1/3+y,1/3+z
1/3+x,2/3+y,2/3+z
x,x-y,z
2/3+x,1/3+x-y,1/3+z
1/3+x,2/3+x-y,2/3+z
-y,-x,z
2/3-y,1/3-x,1/3+z
1/3-y,2/3-x,2/3+z
-x+y,y,z
2/3-x+y,1/3+y,1/3+z
1/3-x+y,2/3+y,2/3+z
-y,x-y,z
2/3-y,1/3+x-y,1/3+z
1/3-y,2/3+x-y,2/3+z
-x+y,-x,z
2/3-x+y,1/3-x,1/3+z
1/3-x+y,2/3-x,2/3+z

loop_
_atom_site_label
_atom_site_fract_x
_atom_site_fract_y
_atom_site_fract_z
_atom_site_occupancy
_atom_site_U_iso_or_equiv
_atom_site_type_symbol
_atom_site_attached_hydrogens
CaX 0.00000 0.00000 0.84080 0.74600 0.01370 Ca 0
NaX 0.00000 0.00000 0.84080 0.22100 0.01370 Na 0
MgY 0.06322 0.93678 0.43750 0.91000 0.00620 Mg 0
TiY 0.06322 0.93678 0.43750 0.00900 0.00620 Ti 0
VY 0.06322 0.93678 0.43750 0.05400 0.00620 V 0
LiY 0.06322 0.93678 0.43750 0.02200 0.00620 Li 0
CrY 0.06322 0.93678 0.43750 0.00500 0.00620 Cr 0
AlZ 0.26159 0.29800 0.45300 0.92000 0.00550 Al 0
MgZ 0.26159 0.29800 0.45300 0.08000 0.00550 Mg 0
Si 0.19043 0.19223 0.06620 0.93400 0.00560 Si 0
Al 0.19043 0.19223 0.06620 0.06600 0.00560 Al 0
B 0.89020 0.10980 0.61430 1.00000 0.00710 B 0
F1 0.00000 0.00000 0.29240 0.85400 0.00850 F 0
O-H1 0.00000 0.00000 0.29240 0.14600 0.00850 O 1
O2 0.93957 0.06043 0.59160 1.00000 0.00990 O 0
O-H3 0.13402 0.86598 0.55590 1.00000 0.00910 O 1
O4 0.90779 0.09221 -0.00674 1.00000 0.01150 O 0
O5 0.09091 0.90909 -0.02790 1.00000 0.01110 O 0
O6 0.18708 0.19627 0.28973 1.00000 0.00840 O 0
O7 0.28518 0.28567 -0.01532 1.00000 0.00880 O 0
O8 0.27027 0.20945 0.62417 1.00000 0.00900 O 0

loop_
_cod_changelog_entry_id
_cod_changelog_entry_author
_cod_changelog_entry_date
_cod_changelog_entry_text
1
;cod-tools version 3.8.0
Id: cif_guess_AMCSD_atom_types 9581 2023-05-17 12:35:41Z saulius
;
2023-05-18T11:38:09+03:00
;Derived atom types and hydrogen counts
from atom names that follow the AMCSD naming convention
(Wat == water, O-H == hydroxyl).
;

loop_
_cod_related_entry_id
_cod_related_entry_database
_cod_related_entry_code
1 AMCSD 0005444
